data_2312076
loop_
_publ_author_name
'Bosch, Eric'
'Unruh, Daniel K.'
'Santana, Carlos L.'
'Groeneman, Ryan H.'

_publ_section_title
;
 Halogen-bonded co-crystal containing 1,3-di-iodo-perchloro-benzene and
 the photoproduct <i>rtct</i>-tetra-kis-(pyridin-4-yl)cyclo-butane
 resulting in a zigzag topology.
;
_journal_coeditor_code ZL5042
_journal_issue 'Pt 3'
_journal_name_full 'Acta crystallographica. Section E, Crystallographic communications'
_journal_page_first 212
_journal_page_last 215
_journal_paper_doi 10.1107/S2056989023001408
_journal_volume 79
_journal_year 2023
_chemical_formula_iupac 'C24 H20 N4, C6 Cl4 I2'
_chemical_formula_moiety 'C24 H20 N4, C6 Cl4 I2'
_chemical_formula_sum 'C30 H20 Cl4 I2 N4'
_chemical_formula_weight 832.10
_chemical_name_common 1,3-Diiodoperchlorobenzene--<i>rtct</i>-1,2,3,4-tetrakis(pyridin-4-yl)cyclobutane
_chemical_name_systematic 1,3-Diiodo-2,4,5,6-tetrachlorobenzene--<i>rtct</i>-1,2,3,4-tetrakis(pyridin-4-yl)cyclobutane
_space_group_crystal_system monoclinic
_space_group_IT_number 14
_space_group_name_Hall '-P 2ybc'
_space_group_name_H-M_alt 'P 1 21/c 1'
_atom_sites_solution_hydrogens geom
_atom_sites_solution_primary dual
_audit_creation_method
;
Olex2 1.3-ac4
(compiled 2020.03.28 svn.rd84adfe8 for Rigaku Oxford Diffraction, GUI svn.r6032)
;
_cell_angle_alpha 90
_cell_angle_beta 90.9860(10)
_cell_angle_gamma 90
_cell_formula_units_Z 4
_cell_length_a 10.07790(10)
_cell_length_b 31.1307(3)
_cell_length_c 9.33600(10)
_cell_measurement_reflns_used 33737
_cell_measurement_temperature 100.0(2)
_cell_measurement_theta_max 77.2430
_cell_measurement_theta_min 2.8200
_cell_volume 2928.57(5)
_computing_cell_refinement
;
CrysAlisPro 1.171.41.99a (Rigaku OD, 2021)
;
_computing_data_collection
;
CrysAlisPro 1.171.41.99a (Rigaku OD, 2021)
;
_computing_data_reduction
;
CrysAlisPro 1.171.41.99a (Rigaku OD, 2021)
;
_computing_molecular_graphics
;
Olex2 1.3-ac4 (Dolomanov <i>et al.</i>,  2009)
;
_computing_publication_material
;
Olex2 1.3-ac4 (Dolomanov <i>et al.</i>,  2009)
;
_computing_structure_refinement
;
<i>SHELXL2018/3</i> (Sheldrick, 2015b)
;
_computing_structure_solution
;
<i>SHELXT2018/2</i> (Sheldrick, 2015a)
;
_diffrn_ambient_temperature 100.0(2)
_diffrn_detector 'Hybrid Pixel Array Detector'
_diffrn_detector_area_resol_mean 10.0000
_diffrn_measured_fraction_theta_full 0.998
_diffrn_measured_fraction_theta_max 0.977
_diffrn_measurement_device 'four-circle diffractometer'
_diffrn_measurement_device_type 'XtaLAB Synergy, Dualflex, HyPix'
_diffrn_measurement_method '\w scans'
_diffrn_radiation_monochromator mirror
_diffrn_radiation_probe x-ray
_diffrn_radiation_type 'Cu K\a'
_diffrn_radiation_wavelength 1.54184
_diffrn_reflns_av_R_equivalents 0.0647
_diffrn_reflns_av_unetI/netI 0.0311
_diffrn_reflns_limit_h_max 12
_diffrn_reflns_limit_h_min -12
_diffrn_reflns_limit_k_max 37
_diffrn_reflns_limit_k_min -39
_diffrn_reflns_limit_l_max 11
_diffrn_reflns_limit_l_min -11
_diffrn_reflns_number 41005
_diffrn_reflns_theta_full 67.684
_diffrn_reflns_theta_max 77.514
_diffrn_reflns_theta_min 2.839
_diffrn_source 'micro-focus sealed X-ray tube'
_exptl_absorpt_coefficient_mu 20.455
_exptl_absorpt_correction_T_max 0.552
_exptl_absorpt_correction_T_min 0.077
_exptl_absorpt_correction_type gaussian
_exptl_absorpt_process_details
;
(CrysAlisPro; Rigaku OD, 2021)
;
_exptl_crystal_colour 'clear colourless'
_exptl_crystal_density_diffrn 1.887
_exptl_crystal_description irregular
_exptl_crystal_F_000 1608
_exptl_crystal_size_max 0.199
_exptl_crystal_size_mid 0.135
_exptl_crystal_size_min 0.135
_refine_diff_density_max 1.288
_refine_diff_density_min -1.588
_refine_ls_extinction_method none
_refine_ls_goodness_of_fit_ref 1.055
_refine_ls_hydrogen_treatment constr
_refine_ls_matrix_type full
_refine_ls_number_parameters 361
_refine_ls_number_reflns 6078
_refine_ls_number_restraints 0
_refine_ls_restrained_S_all 1.055
_refine_ls_R_factor_all 0.0446
_refine_ls_R_factor_gt 0.0433
_refine_ls_shift/su_max 0.001
_refine_ls_shift/su_mean 0.000
_refine_ls_structure_factor_coef Fsqd
_refine_ls_weighting_details 'w=1/[\s^2^(Fo^2^)+(0.0613P)^2^+12.1190P] where P=(Fo^2^+2Fc^2^)/3'
_refine_ls_weighting_scheme calc
_refine_ls_wR_factor_gt 0.1136
_refine_ls_wR_factor_ref 0.1146
_reflns_number_gt 5833
_reflns_number_total 6078
_reflns_threshold_expression 'I > 2\s(I)'
_cod_data_source_file zl5042sup1.cif
_cod_data_source_block I
_cod_database_code 2312076
_shelx_space_group_comment
;
The symmetry employed for this shelxl refinement is uniquely defined
by the following loop, which should always be used as a source of
symmetry information in preference to the above space-group names.
They are only intended as comments.
;
_shelx_estimated_absorpt_t_min 0.106
_shelx_estimated_absorpt_t_max 0.169

loop_
_space_group_symop_operation_xyz
'x, y, z'
'-x, y+1/2, -z+1/2'
'-x, -y, -z'
'x, -y-1/2, z-1/2'

loop_
_atom_site_type_symbol
_atom_site_label
_atom_site_fract_x
_atom_site_fract_y
_atom_site_fract_z
_atom_site_U_iso_or_equiv
_atom_site_adp_type
_atom_site_calc_flag
_atom_site_occupancy
_atom_site_disorder_assembly
_atom_site_disorder_group
I I1 0.76302(3) 0.50879(2) 0.21577(3) 0.02318(10) Uani d 1 . .
I I2 1.14818(3) 0.64897(2) 0.04465(4) 0.02936(11) Uani d 1 . .
Cl Cl1 0.98841(11) 0.58501(4) 0.27061(12) 0.0250(2) Uani d 1 . .
Cl Cl2 0.73773(12) 0.49167(4) -0.14080(13) 0.0281(2) Uani d 1 . .
Cl Cl3 0.88684(12) 0.54236(4) -0.37433(12) 0.0290(2) Uani d 1 . .
Cl Cl4 1.07924(13) 0.61572(4) -0.28903(13) 0.0327(3) Uani d 1 . .
C C1 0.8680(4) 0.54128(15) 0.0555(5) 0.0204(9) Uani d 1 . .
C C2 0.9583(4) 0.57339(15) 0.0918(5) 0.0209(9) Uani d 1 . .
C C3 1.0255(5) 0.59739(15) -0.0116(5) 0.0217(9) Uani d 1 . .
C C4 1.0010(5) 0.58722(16) -0.1554(5) 0.0247(10) Uani d 1 . .
C C5 0.9136(5) 0.55427(16) -0.1959(5) 0.0236(9) Uani d 1 . .
C C6 0.8470(5) 0.53186(16) -0.0900(5) 0.0225(9) Uani d 1 . .
N N1 0.6291(5) 0.61957(16) -0.2002(5) 0.0330(10) Uani d 1 . .
N N2 1.0786(4) 0.73533(15) 0.3749(5) 0.0307(9) Uani d 1 . .
N N3 0.3362(4) 0.78121(14) 0.5891(5) 0.0273(9) Uani d 1 . .
N N4 0.3606(4) 0.53628(13) 0.5702(4) 0.0236(8) Uani d 1 . .
C C7 0.7200(5) 0.64543(17) -0.1411(6) 0.0281(10) Uani d 1 . .
H H7 0.780112 0.659565 -0.202606 0.034 Uiso calc 1 . .
C C8 0.7319(5) 0.65292(16) 0.0056(5) 0.0237(9) Uani d 1 . .
H H8 0.798244 0.671855 0.042088 0.028 Uiso calc 1 . .
C C9 0.6457(5) 0.63240(15) 0.0980(5) 0.0218(9) Uani d 1 . .
C C10 0.5535(5) 0.60444(16) 0.0385(6) 0.0263(10) Uani d 1 . .
H H10 0.494626 0.588964 0.097843 0.032 Uiso calc 1 . .
C C11 0.5480(6) 0.59925(18) -0.1101(6) 0.0307(11) Uani d 1 . .
H H11 0.483249 0.580267 -0.149585 0.037 Uiso calc 1 . .
C C12 0.6517(4) 0.64127(14) 0.2565(5) 0.0198(9) Uani d 1 . .
H H12 0.714761 0.620999 0.305369 0.024 Uiso calc 1 . .
C C13 0.6797(5) 0.68819(15) 0.3058(5) 0.0207(9) Uani d 1 . .
H H13 0.633720 0.708195 0.237435 0.025 Uiso calc 1 . .
C C14 0.5868(4) 0.67970(15) 0.4330(5) 0.0202(9) Uani d 1 . .
H H14 0.638296 0.666329 0.513896 0.024 Uiso calc 1 . .
C C15 0.5189(4) 0.64356(15) 0.3393(5) 0.0191(9) Uani d 1 . .
H H15 0.448070 0.656435 0.276453 0.023 Uiso calc 1 . .
C C16 0.8187(5) 0.70430(15) 0.3320(5) 0.0209(9) Uani d 1 . .
C C17 0.8615(5) 0.74167(17) 0.2657(6) 0.0280(10) Uani d 1 . .
H H17 0.803580 0.757245 0.203397 0.034 Uiso calc 1 . .
C C18 0.9901(6) 0.75586(18) 0.2917(6) 0.0315(11) Uani d 1 . .
H H18 1.016950 0.781868 0.247481 0.038 Uiso calc 1 . .
C C19 1.0362(5) 0.69957(17) 0.4377(5) 0.0264(10) Uani d 1 . .
H H19 1.097139 0.684339 0.497523 0.032 Uiso calc 1 . .
C C20 0.9090(5) 0.68310(16) 0.4216(5) 0.0241(9) Uani d 1 . .
H H20 0.883834 0.657762 0.470998 0.029 Uiso calc 1 . .
C C21 0.5012(4) 0.71508(15) 0.4889(5) 0.0220(9) Uani d 1 . .
C C22 0.5111(5) 0.75683(16) 0.4375(6) 0.0255(10) Uani d 1 . .
H H22 0.574784 0.763737 0.367313 0.031 Uiso calc 1 . .
C C23 0.4277(5) 0.78824(16) 0.4892(6) 0.0281(10) Uani d 1 . .
H H23 0.435614 0.816476 0.451741 0.034 Uiso calc 1 . .
C C24 0.3279(5) 0.74149(18) 0.6397(6) 0.0296(11) Uani d 1 . .
H H24 0.264454 0.735785 0.711315 0.036 Uiso calc 1 . .
C C25 0.4073(5) 0.70759(16) 0.5935(5) 0.0253(10) Uani d 1 . .
H H25 0.397271 0.679697 0.633192 0.030 Uiso calc 1 . .
C C26 0.4656(5) 0.60485(15) 0.4143(5) 0.0197(9) Uani d 1 . .
C C27 0.5467(5) 0.57869(15) 0.5005(5) 0.0215(9) Uani d 1 . .
H H27 0.639630 0.583583 0.506637 0.026 Uiso calc 1 . .
C C28 0.4896(5) 0.54561(15) 0.5768(5) 0.0222(9) Uani d 1 . .
H H28 0.545384 0.528619 0.637202 0.027 Uiso calc 1 . .
C C29 0.2839(5) 0.56031(16) 0.4856(5) 0.0250(10) Uani d 1 . .
H H29 0.192019 0.553694 0.478941 0.030 Uiso calc 1 . .
C C30 0.3309(5) 0.59454(16) 0.4064(5) 0.0227(9) Uani d 1 . .
H H30 0.271976 0.610824 0.347239 0.027 Uiso calc 1 . .

loop_
_atom_site_aniso_label
_atom_site_aniso_U_11
_atom_site_aniso_U_22
_atom_site_aniso_U_33
_atom_site_aniso_U_12
_atom_site_aniso_U_13
_atom_site_aniso_U_23
I1 0.02362(16) 0.02170(16) 0.02419(17) -0.00011(10) -0.00097(11) 0.00065(10)
I2 0.02659(17) 0.02932(18) 0.03203(18) -0.00289(12) -0.00289(13) 0.00211(12)
Cl1 0.0244(5) 0.0292(6) 0.0214(5) -0.0035(4) -0.0020(4) -0.0017(4)
Cl2 0.0307(6) 0.0270(6) 0.0265(6) -0.0042(4) -0.0058(5) -0.0025(4)
Cl3 0.0320(6) 0.0358(6) 0.0192(5) 0.0029(5) -0.0026(4) -0.0009(4)
Cl4 0.0387(7) 0.0331(6) 0.0266(6) -0.0027(5) 0.0065(5) 0.0064(5)
C1 0.020(2) 0.022(2) 0.019(2) 0.0017(17) 0.0051(17) 0.0050(17)
C2 0.017(2) 0.023(2) 0.023(2) 0.0023(17) -0.0003(17) 0.0022(17)
C3 0.020(2) 0.019(2) 0.026(2) -0.0025(16) -0.0021(18) -0.0001(17)
C4 0.025(2) 0.024(2) 0.025(2) 0.0029(18) 0.0005(19) 0.0030(18)
C5 0.022(2) 0.027(2) 0.022(2) 0.0053(18) -0.0003(18) 0.0024(18)
C6 0.022(2) 0.025(2) 0.021(2) 0.0045(17) -0.0042(17) 0.0017(18)
N1 0.038(2) 0.037(3) 0.023(2) 0.005(2) -0.0017(18) -0.0079(18)
N2 0.027(2) 0.036(2) 0.030(2) -0.0076(18) -0.0003(18) 0.0024(18)
N3 0.0214(19) 0.028(2) 0.032(2) 0.0048(16) -0.0061(17) -0.0074(17)
N4 0.028(2) 0.022(2) 0.0208(19) 0.0000(16) 0.0049(16) -0.0003(15)
C7 0.032(3) 0.028(3) 0.024(2) 0.005(2) 0.002(2) -0.0005(19)
C8 0.022(2) 0.026(2) 0.023(2) 0.0006(18) 0.0019(18) -0.0057(18)
C9 0.023(2) 0.020(2) 0.023(2) 0.0046(17) -0.0008(18) -0.0027(17)
C10 0.025(2) 0.027(2) 0.027(2) -0.0009(19) -0.0014(19) -0.0063(19)
C11 0.033(3) 0.031(3) 0.028(3) -0.001(2) -0.002(2) -0.006(2)
C12 0.019(2) 0.018(2) 0.023(2) 0.0008(16) -0.0005(17) -0.0028(17)
C13 0.023(2) 0.018(2) 0.021(2) -0.0014(17) -0.0016(17) 0.0011(17)
C14 0.020(2) 0.019(2) 0.022(2) -0.0003(16) -0.0013(17) -0.0009(17)
C15 0.017(2) 0.021(2) 0.020(2) 0.0015(16) -0.0003(17) -0.0016(17)
C16 0.021(2) 0.024(2) 0.018(2) -0.0017(17) 0.0014(17) -0.0050(17)
C17 0.027(2) 0.026(2) 0.032(3) -0.0012(19) 0.001(2) 0.004(2)
C18 0.034(3) 0.029(3) 0.031(3) -0.006(2) 0.001(2) 0.004(2)
C19 0.023(2) 0.030(3) 0.026(2) -0.0026(19) -0.0021(19) -0.0007(19)
C20 0.025(2) 0.025(2) 0.022(2) -0.0043(18) 0.0001(18) 0.0004(18)
C21 0.019(2) 0.025(2) 0.022(2) 0.0010(17) -0.0064(17) -0.0031(18)
C22 0.026(2) 0.022(2) 0.029(2) -0.0006(18) 0.0001(19) -0.0024(19)
C23 0.027(2) 0.020(2) 0.036(3) -0.0011(18) -0.004(2) -0.001(2)
C24 0.025(2) 0.033(3) 0.030(3) 0.005(2) 0.001(2) -0.006(2)
C25 0.026(2) 0.025(2) 0.024(2) 0.0030(19) 0.0011(19) -0.0022(18)
C26 0.021(2) 0.021(2) 0.018(2) 0.0007(17) 0.0014(17) -0.0038(16)
C27 0.022(2) 0.023(2) 0.020(2) 0.0022(17) -0.0022(17) -0.0026(17)
C28 0.025(2) 0.021(2) 0.021(2) 0.0011(17) 0.0006(18) -0.0026(17)
C29 0.023(2) 0.024(2) 0.028(2) -0.0020(18) 0.0007(19) -0.0029(19)
C30 0.022(2) 0.023(2) 0.023(2) 0.0022(17) -0.0024(18) 0.0005(18)

loop_
_atom_type_symbol
_atom_type_description
_atom_type_scat_dispersion_real
_atom_type_scat_dispersion_imag
_atom_type_scat_source
C C 0.0181 0.0091 'International Tables Vol C Tables 4.2.6.8 and 6.1.1.4'
H H 0.0000 0.0000 'International Tables Vol C Tables 4.2.6.8 and 6.1.1.4'
Cl Cl 0.3639 0.7018 'International Tables Vol C Tables 4.2.6.8 and 6.1.1.4'
I I -0.3257 6.8362 'International Tables Vol C Tables 4.2.6.8 and 6.1.1.4'
N N 0.0311 0.0180 'International Tables Vol C Tables 4.2.6.8 and 6.1.1.4'

loop_
_exptl_crystal_face_index_h
_exptl_crystal_face_index_k
_exptl_crystal_face_index_l
_exptl_crystal_face_perp_dist
-4 -15 1 0.0629
0 -20 -1 0.0629
6 6 -3 0.0437
-5 11 3 0.0770
1 8 5 0.0643
-4 15 -2 0.0864
-3 0 -5 0.0812
-1 -11 -5 0.0635
3 -18 0 0.0733

loop_
_geom_angle_atom_site_label_1
_geom_angle_atom_site_label_2
_geom_angle_atom_site_label_3
_geom_angle_site_symmetry_1
_geom_angle_site_symmetry_3
_geom_angle
_geom_angle_publ_flag
C1 I1 N4 . 3_666 176.58(15) ?
C3 I2 N3 . 4_675 172.73(16) ?
C2 C1 I1 . . 120.5(3) ?
C2 C1 C6 . . 118.3(4) ?
C6 C1 I1 . . 121.2(4) ?
C1 C2 Cl1 . . 119.3(4) ?
C1 C2 C3 . . 122.5(4) ?
C3 C2 Cl1 . . 118.3(4) ?
C2 C3 I2 . . 121.8(4) ?
C4 C3 I2 . . 120.7(4) ?
C4 C3 C2 . . 117.4(4) ?
C3 C4 Cl4 . . 120.1(4) ?
C3 C4 C5 . . 121.7(4) ?
C5 C4 Cl4 . . 118.2(4) ?
C4 C5 Cl3 . . 120.4(4) ?
C6 C5 Cl3 . . 120.6(4) ?
C6 C5 C4 . . 119.0(5) ?
C1 C6 Cl2 . . 120.1(4) ?
C5 C6 Cl2 . . 118.7(4) ?
C5 C6 C1 . . 121.1(5) ?
C7 N1 C11 . . 116.6(5) ?
C19 N2 C18 . . 116.1(5) ?
C24 N3 C23 . . 116.6(4) ?
C29 N4 C28 . . 117.5(4) ?
N1 C7 H7 . . 118.1 ?
N1 C7 C8 . . 123.8(5) ?
C8 C7 H7 . . 118.1 ?
C7 C8 H8 . . 120.4 ?
C9 C8 C7 . . 119.3(5) ?
C9 C8 H8 . . 120.4 ?
C8 C9 C12 . . 120.7(4) ?
C10 C9 C8 . . 117.5(5) ?
C10 C9 C12 . . 121.7(4) ?
C9 C10 H10 . . 120.4 ?
C9 C10 C11 . . 119.1(5) ?
C11 C10 H10 . . 120.4 ?
N1 C11 C10 . . 123.6(5) ?
N1 C11 H11 . . 118.2 ?
C10 C11 H11 . . 118.2 ?
C9 C12 H12 . . 110.3 ?
C9 C12 C13 . . 117.8(4) ?
C9 C12 C15 . . 118.4(4) ?
C13 C12 H12 . . 110.3 ?
C13 C12 C15 . . 87.9(3) ?
C15 C12 H12 . . 110.3 ?
C12 C13 H13 . . 108.4 ?
C14 C13 C12 . . 87.6(3) ?
C14 C13 H13 . . 108.4 ?
C16 C13 C12 . . 121.7(4) ?
C16 C13 H13 . . 108.4 ?
C16 C13 C14 . . 120.4(4) ?
C13 C14 H14 . . 109.7 ?
C13 C14 C15 . . 87.6(3) ?
C15 C14 H14 . . 109.7 ?
C21 C14 C13 . . 120.1(4) ?
C21 C14 H14 . . 109.7 ?
C21 C14 C15 . . 118.1(4) ?
C12 C15 C14 . . 86.5(3) ?
C12 C15 H15 . . 109.8 ?
C14 C15 H15 . . 109.8 ?
C26 C15 C12 . . 120.9(4) ?
C26 C15 C14 . . 118.1(4) ?
C26 C15 H15 . . 109.8 ?
C17 C16 C13 . . 120.1(4) ?
C17 C16 C20 . . 117.4(4) ?
C20 C16 C13 . . 122.5(4) ?
C16 C17 H17 . . 120.5 ?
C18 C17 C16 . . 119.0(5) ?
C18 C17 H17 . . 120.5 ?
N2 C18 C17 . . 124.2(5) ?
N2 C18 H18 . . 117.9 ?
C17 C18 H18 . . 117.9 ?
N2 C19 H19 . . 117.8 ?
N2 C19 C20 . . 124.4(5) ?
C20 C19 H19 . . 117.8 ?
C16 C20 H20 . . 120.6 ?
C19 C20 C16 . . 118.9(5) ?
C19 C20 H20 . . 120.6 ?
C22 C21 C14 . . 121.5(4) ?
C22 C21 C25 . . 116.9(4) ?
C25 C21 C14 . . 121.6(4) ?
C21 C22 H22 . . 120.2 ?
C23 C22 C21 . . 119.6(5) ?
C23 C22 H22 . . 120.2 ?
N3 C23 C22 . . 123.9(5) ?
N3 C23 H23 . . 118.1 ?
C22 C23 H23 . . 118.1 ?
N3 C24 H24 . . 118.2 ?
N3 C24 C25 . . 123.7(5) ?
C25 C24 H24 . . 118.2 ?
C21 C25 C24 . . 119.3(5) ?
C21 C25 H25 . . 120.3 ?
C24 C25 H25 . . 120.3 ?
C27 C26 C15 . . 121.8(4) ?
C30 C26 C15 . . 121.1(4) ?
C30 C26 C27 . . 117.0(4) ?
C26 C27 H27 . . 120.4 ?
C28 C27 C26 . . 119.1(4) ?
C28 C27 H27 . . 120.4 ?
N4 C28 C27 . . 123.5(4) ?
N4 C28 H28 . . 118.2 ?
C27 C28 H28 . . 118.2 ?
N4 C29 H29 . . 118.3 ?
N4 C29 C30 . . 123.5(5) ?
C30 C29 H29 . . 118.3 ?
C26 C30 H30 . . 120.4 ?
C29 C30 C26 . . 119.3(4) ?
C29 C30 H30 . . 120.4 ?

loop_
_geom_bond_atom_site_label_1
_geom_bond_atom_site_label_2
_geom_bond_site_symmetry_2
_geom_bond_distance
_geom_bond_publ_flag
I1 C1 . 2.106(4) ?
I1 N4 3_666 2.757(4) ?
I2 C3 . 2.088(5) ?
I2 N3 4_675 2.909(4) ?
Cl1 C2 . 1.730(5) ?
Cl2 C6 . 1.728(5) ?
Cl3 C5 . 1.724(5) ?
Cl4 C4 . 1.732(5) ?
C1 C2 . 1.390(7) ?
C1 C6 . 1.402(7) ?
C2 C3 . 1.404(7) ?
C3 C4 . 1.397(7) ?
C4 C5 . 1.400(7) ?
C5 C6 . 1.391(7) ?
N1 C7 . 1.332(7) ?
N1 C11 . 1.341(8) ?
N2 C18 . 1.336(7) ?
N2 C19 . 1.332(7) ?
N3 C23 . 1.340(7) ?
N3 C24 . 1.327(7) ?
N4 C28 . 1.333(6) ?
N4 C29 . 1.327(7) ?
C7 H7 . 0.9500 ?
C7 C8 . 1.392(7) ?
C8 H8 . 0.9500 ?
C8 C9 . 1.391(7) ?
C9 C10 . 1.383(7) ?
C9 C12 . 1.506(6) ?
C10 H10 . 0.9500 ?
C10 C11 . 1.397(7) ?
C11 H11 . 0.9500 ?
C12 H12 . 1.0000 ?
C12 C13 . 1.556(6) ?
C12 C15 . 1.558(6) ?
C13 H13 . 1.0000 ?
C13 C14 . 1.548(6) ?
C13 C16 . 1.504(6) ?
C14 H14 . 1.0000 ?
C14 C15 . 1.574(6) ?
C14 C21 . 1.498(6) ?
C15 H15 . 1.0000 ?
C15 C26 . 1.498(6) ?
C16 C17 . 1.390(7) ?
C16 C20 . 1.392(7) ?
C17 H17 . 0.9500 ?
C17 C18 . 1.386(8) ?
C18 H18 . 0.9500 ?
C19 H19 . 0.9500 ?
C19 C20 . 1.386(7) ?
C20 H20 . 0.9500 ?
C21 C22 . 1.390(7) ?
C21 C25 . 1.391(7) ?
C22 H22 . 0.9500 ?
C22 C23 . 1.382(7) ?
C23 H23 . 0.9500 ?
C24 H24 . 0.9500 ?
C24 C25 . 1.397(7) ?
C25 H25 . 0.9500 ?
C26 C27 . 1.398(7) ?
C26 C30 . 1.397(7) ?
C27 H27 . 0.9500 ?
C27 C28 . 1.383(7) ?
C28 H28 . 0.9500 ?
C29 H29 . 0.9500 ?
C29 C30 . 1.385(7) ?
C30 H30 . 0.9500 ?

loop_
_geom_torsion_atom_site_label_1
_geom_torsion_atom_site_label_2
_geom_torsion_atom_site_label_3
_geom_torsion_atom_site_label_4
_geom_torsion_site_symmetry_1
_geom_torsion_site_symmetry_2
_geom_torsion_site_symmetry_3
_geom_torsion_site_symmetry_4
_geom_torsion
_geom_torsion_publ_flag
I1 C1 C2 Cl1 . . . . 2.5(5) ?
I1 C1 C2 C3 . . . . -176.7(3) ?
I1 C1 C6 Cl2 . . . . -2.3(5) ?
I1 C1 C6 C5 . . . . 178.0(3) ?
I2 C3 C4 Cl4 . . . . 3.3(6) ?
I2 C3 C4 C5 . . . . -176.5(4) ?
Cl1 C2 C3 I2 . . . . -4.6(5) ?
Cl1 C2 C3 C4 . . . . 179.3(4) ?
Cl3 C5 C6 Cl2 . . . . 0.3(6) ?
Cl3 C5 C6 C1 . . . . -180.0(4) ?
Cl4 C4 C5 Cl3 . . . . 0.7(6) ?
Cl4 C4 C5 C6 . . . . -178.2(4) ?
C1 C2 C3 I2 . . . . 174.6(3) ?
C1 C2 C3 C4 . . . . -1.5(7) ?
C2 C1 C6 Cl2 . . . . 179.0(4) ?
C2 C1 C6 C5 . . . . -0.7(7) ?
C2 C3 C4 Cl4 . . . . 179.5(4) ?
C2 C3 C4 C5 . . . . -0.4(7) ?
C3 C4 C5 Cl3 . . . . -179.5(4) ?
C3 C4 C5 C6 . . . . 1.6(7) ?
C4 C5 C6 Cl2 . . . . 179.2(4) ?
C4 C5 C6 C1 . . . . -1.1(7) ?
C6 C1 C2 Cl1 . . . . -178.8(3) ?
C6 C1 C2 C3 . . . . 2.0(7) ?
N1 C7 C8 C9 . . . . 0.4(8) ?
N2 C19 C20 C16 . . . . 1.4(8) ?
N3 C24 C25 C21 . . . . 0.1(8) ?
N4 C29 C30 C26 . . . . 0.0(8) ?
C7 N1 C11 C10 . . . . 1.0(8) ?
C7 C8 C9 C10 . . . . 1.5(7) ?
C7 C8 C9 C12 . . . . -177.2(4) ?
C8 C9 C10 C11 . . . . -2.2(7) ?
C8 C9 C12 C13 . . . . 38.1(6) ?
C8 C9 C12 C15 . . . . 141.9(5) ?
C9 C10 C11 N1 . . . . 0.9(8) ?
C9 C12 C13 C14 . . . . 145.5(4) ?
C9 C12 C13 C16 . . . . -89.8(5) ?
C9 C12 C15 C14 . . . . -144.6(4) ?
C9 C12 C15 C26 . . . . 94.5(5) ?
C10 C9 C12 C13 . . . . -140.6(5) ?
C10 C9 C12 C15 . . . . -36.8(6) ?
C11 N1 C7 C8 . . . . -1.7(8) ?
C12 C9 C10 C11 . . . . 176.6(5) ?
C12 C13 C14 C15 . . . . -24.0(3) ?
C12 C13 C14 C21 . . . . -145.4(4) ?
C12 C13 C16 C17 . . . . 127.3(5) ?
C12 C13 C16 C20 . . . . -52.6(6) ?
C12 C15 C26 C27 . . . . 45.7(6) ?
C12 C15 C26 C30 . . . . -137.4(5) ?
C13 C12 C15 C14 . . . . -23.8(3) ?
C13 C12 C15 C26 . . . . -144.7(4) ?
C13 C14 C15 C12 . . . . 24.0(3) ?
C13 C14 C15 C26 . . . . 147.4(4) ?
C13 C14 C21 C22 . . . . -5.7(7) ?
C13 C14 C21 C25 . . . . 173.7(4) ?
C13 C16 C17 C18 . . . . 179.9(5) ?
C13 C16 C20 C19 . . . . 178.6(4) ?
C14 C13 C16 C17 . . . . -125.0(5) ?
C14 C13 C16 C20 . . . . 55.1(6) ?
C14 C15 C26 C27 . . . . -58.1(6) ?
C14 C15 C26 C30 . . . . 118.8(5) ?
C14 C21 C22 C23 . . . . 178.2(4) ?
C14 C21 C25 C24 . . . . -178.6(4) ?
C15 C12 C13 C14 . . . . 24.3(3) ?
C15 C12 C13 C16 . . . . 149.0(4) ?
C15 C14 C21 C22 . . . . -110.5(5) ?
C15 C14 C21 C25 . . . . 68.9(6) ?
C15 C26 C27 C28 . . . . 174.5(4) ?
C15 C26 C30 C29 . . . . -175.3(4) ?
C16 C13 C14 C15 . . . . -149.8(4) ?
C16 C13 C14 C21 . . . . 88.8(5) ?
C16 C17 C18 N2 . . . . 1.7(9) ?
C17 C16 C20 C19 . . . . -1.3(7) ?
C18 N2 C19 C20 . . . . 0.0(8) ?
C19 N2 C18 C17 . . . . -1.6(8) ?
C20 C16 C17 C18 . . . . -0.1(7) ?
C21 C14 C15 C12 . . . . 147.1(4) ?
C21 C14 C15 C26 . . . . -89.5(5) ?
C21 C22 C23 N3 . . . . 0.7(8) ?
C22 C21 C25 C24 . . . . 0.8(7) ?
C23 N3 C24 C25 . . . . -0.6(8) ?
C24 N3 C23 C22 . . . . 0.2(8) ?
C25 C21 C22 C23 . . . . -1.2(7) ?
C26 C27 C28 N4 . . . . 1.8(7) ?
C27 C26 C30 C29 . . . . 1.7(7) ?
C28 N4 C29 C30 . . . . -0.9(7) ?
C29 N4 C28 C27 . . . . -0.1(7) ?
C30 C26 C27 C28 . . . . -2.6(6) ?

_cod_database_fobs_code 2312076
